data_2008489
loop_
_publ_author_name
'Tamura, Masana'
'Kajikawa, Yuji'
'Azuma, Nagao'
'Tani, Hiroyuki'
'Tajima, Kunihiko'
'Kanaori, Kenji'
'Makino, Keisuke'
'Takayama, Toshio'

_publ_section_title
;
 [1,3-Bis(pyridine-2-carboxamido)propane]palladium(II) monohydrate and
 its nickel(II) analogue
;
_journal_issue 5
_journal_name_full 'Acta Crystallographica Section C'
_journal_page_first 719
_journal_page_last 722
_journal_paper_doi 10.1107/S0108270198016412
_journal_volume 55
_journal_year 1999
_chemical_formula_analytical 'C15 H16 N4 Ni1 O3 '
_chemical_formula_iupac '[Ni (C15 H14 N4 O2)], H2 O'
_chemical_formula_moiety 'C15 H16 N4 Ni1 O3 '
_chemical_formula_structural 'C15 H16 N4 Ni1 O3 '
_chemical_formula_sum 'C15 H16 N4 Ni O3'
_chemical_formula_weight 359.02
_space_group_IT_number 13
_symmetry_cell_setting monoclinic
_symmetry_space_group_name_Hall '-P 2yac'
_symmetry_space_group_name_H-M 'P 1 2/n 1'
_audit_creation_method 'from TEXRAY.INF file'
_cell_angle_alpha 90
_cell_angle_beta 105.73(2)
_cell_angle_gamma 90
_cell_formula_units_Z 2
_cell_length_a 7.183(2)
_cell_length_b 9.307(3)
_cell_length_c 11.326(3)
_cell_measurement_reflns_used 25
_cell_measurement_temperature 298.2
_cell_measurement_theta_max 12.8
_cell_measurement_theta_min 12.0
_cell_volume 728.8(4)
_computing_cell_refinement 'MSC/AFC Diffractometer Control Software'
_computing_data_collection
;
MSC/AFC Diffractometer Control Software
(Molecular Structure Corporation, 1993)
;
_computing_data_reduction 'TEXSAN (Molecular Structure Corporation, 1995)'
_computing_molecular_graphics TEXSAN
_computing_publication_material TEXSAN
_computing_structure_refinement TEXSAN
_computing_structure_solution TEXSAN
_diffrn_ambient_temperature 298.2
_diffrn_measurement_device_type 'Rigaku AFC-5R'
_diffrn_measurement_method \w-2\q
_diffrn_radiation_monochromator graphite
_diffrn_radiation_source 'Rigaku rotating anode'
_diffrn_radiation_type 'Mo K\a'
_diffrn_radiation_wavelength 0.7107
_diffrn_reflns_av_R_equivalents 0.023
_diffrn_reflns_av_sigmaI/netI 0.000
_diffrn_reflns_limit_h_max 9
_diffrn_reflns_limit_h_min 0
_diffrn_reflns_limit_k_max 12
_diffrn_reflns_limit_k_min 0
_diffrn_reflns_limit_l_max 14
_diffrn_reflns_limit_l_min -14
_diffrn_reflns_number 1919
_diffrn_reflns_reduction_process 'Lp corrections applied'
_diffrn_reflns_theta_max 27.5
_diffrn_reflns_theta_min 2.35
_diffrn_standards_decay_% 0.85
_diffrn_standards_interval_count 150
_diffrn_standards_number 3
_exptl_absorpt_coefficient_mu 1.355
_exptl_absorpt_correction_T_max 0.897
_exptl_absorpt_correction_T_min 0.723
_exptl_absorpt_correction_type '\y scan'
_exptl_absorpt_process_details '(North et al., 1968)'
_exptl_crystal_colour red
_exptl_crystal_density_diffrn 1.636
_exptl_crystal_density_method 'not measured'
_exptl_crystal_description prismatic
_exptl_crystal_F_000 372
_exptl_crystal_size_max 0.50
_exptl_crystal_size_mid 0.25
_exptl_crystal_size_min 0.08
_refine_diff_density_max 0.42
_refine_diff_density_min -0.62
_refine_ls_extinction_coef 0.03346
_refine_ls_extinction_method 'Zachariasen (1967) type 2, Gaussian isotropic'
_refine_ls_goodness_of_fit_ref 1.674
_refine_ls_hydrogen_treatment mixed
_refine_ls_matrix_type full
_refine_ls_number_parameters 111
_refine_ls_number_reflns 1231
_refine_ls_number_restraints 0
_refine_ls_R_factor_gt 0.043
_refine_ls_shift/esd_max 0.0022
_refine_ls_structure_factor_coef F
_refine_ls_weighting_details 'w = 1/\s^2^(Fo)'
_refine_ls_weighting_scheme sigma
_refine_ls_wR_factor_ref 0.045
_reflns_number_gt 1231
_reflns_number_total 1786
_reflns_threshold_expression I>3\s(I)
_cod_data_source_file oa1076.cif
_cod_data_source_block II
_cod_original_cell_volume 728.8(3)
_cod_original_sg_symbol_H-M 'P 2/n'
_cod_original_formula_sum 'C15 H16 N4 Ni1 O3 '
_cod_database_code 2008489

loop_
_symmetry_equiv_pos_as_xyz
'  +x,  +y,  +z'
'1/2+x,  -y, 1/2+z'
'  -x,  -y,  -z'
' 1/2-x,  +y, 1/2-z'

loop_
_atom_site_aniso_label
_atom_site_aniso_U_11
_atom_site_aniso_U_22
_atom_site_aniso_U_33
_atom_site_aniso_U_12
_atom_site_aniso_U_13
_atom_site_aniso_U_23
Ni .0577(4) .0315(3) .0300(3) .00000 .0014(3) .00000
O1 .100(2) .080(2) .0490(10) .0260(10) -.0120(10) -.0330(10)
O2 .113(4) .050(2) .085(3) .00000 .045(3) .00000
N1 .0530(10) .0410(10) .0270(10) .0120(10) .0090(10) -.0010(10)
N2 .076(2) .0360(10) .0470(10) .0090(10) -.0040(10) -.0090(10)
C1 .045(2) .060(2) .0300(10) .0150(10) .0070(10) -.0030(10)
C2 .058(2) .043(2) .0320(10) .0080(10) .0150(10) .0030(10)
C3 .060(2) .054(2) .048(2) .0110(10) .0240(10) .0110(10)
C4 .062(2) .090(3) .040(2) .018(2) .0210(10) .019(2)
C5 .054(2) .089(3) .0280(10) .017(2) .0090(10) -.0030(10)
C6 .060(2) .056(2) .046(2) .018(2) -.0030(10) -.0170(10)
C7 .123(4) .034(2) .101(3) .005(2) -.033(3) -.014(2)
C8 .390(10) .030(3) .124(7) .00000 .160(10) .00000

loop_
_atom_site_label
_atom_site_fract_x
_atom_site_fract_y
_atom_site_fract_z
_atom_site_U_iso_or_equiv
_atom_site_thermal_displace_type
_atom_site_calc_flag
_atom_site_calc_attached_atom
_atom_site_occupancy
Ni .25 .10000(10) .25 .0418(3) Uani . . .500
O1 .3594(5) .2465(3) .5881(2) .0830(10) Uani . . 1.000
O2 .25000 .4494(5) -.25000 .079(3) Uani . . .500
N1 .2193(4) -.0337(3) .3714(2) .0410(10) Uani . . 1.000
N2 .2759(5) .2339(3) .3755(3) .0570(10) Uani . . 1.000
C1 .2685(5) .0236(4) .4857(3) .0460(10) Uani . . 1.000
C2 .1485(5) -.1678(4) .3570(3) .0440(10) Uani . . 1.000
C3 .1339(6) -.2508(4) .4551(3) .052(2) Uani . . 1.000
C4 .1966(6) -.1956(5) .5719(3) .062(2) Uani . . 1.000
C5 .2625(6) -.0549(5) .5864(3) .057(2) Uani . . 1.000
C6 .3093(6) .1813(4) .4881(3) .057(2) Uani . . 1.000
C7 .2920(8) .3903(5) .3642(5) .099(3) Uani . . 1.000
C8 .25000 .4422(7) .25000 .163(8) Uani . . .500
H1 .10708 -.20696 .27667 .05266 Uiso . . 1.000
H2 .08110 -.34489 .44212 .06212 Uiso . . 1.000
H3 .19485 -.25270 .64112 .07474 Uiso . . 1.000
H4 .30306 -.01342 .66595 .06881 Uiso . . 1.000
H5 .20663 .43393 .40457 .11850 Uiso . . 1.000
H6 .42137 .41675 .40443 .11850 Uiso . . 1.000
H7 .13965 .49993 .24678 .19555 Uiso . . 1.000
H8 .283(7) .390(4) -.301(3) .090(10) Uiso . . 1.000

loop_
_atom_type_symbol
_atom_type_scat_dispersion_real
_atom_type_scat_dispersion_imag
_atom_type_scat_source
C 0.002 0.002 'International Tables Vol IV Table 2.2A'
H 0.000 0.000 'International Tables Vol IV Table 2.2A'
N 0.004 0.003 'International Tables Vol IV Table 2.2A'
O 0.008 0.006 'International Tables Vol IV Table 2.2A'
Ni 0.285 1.113 'International Tables Vol IV Table 2.2A'

loop_
_geom_angle_atom_site_label_1
_geom_angle_atom_site_label_2
_geom_angle_atom_site_label_3
_geom_angle_site_symmetry_3
_geom_angle
_geom_angle_publ_flag
N1 Ni N1 4_555 98.7(2) yes
N1 Ni N2 . 83.90(10) yes
N1 Ni N2 4_555 168.00(10) yes
N1 Ni N2 4_555 168.00(10) yes
N1 Ni N2 . 83.90(10) no
N2 Ni N2 . 96.0(2) no
Ni N1 C1 . 112.3(2) no
Ni N1 C2 . 129.2(2) no
C1 N1 C2 . 118.3(3) no
Ni N2 C6 . 116.2(3) no
Ni N2 C7 . 126.2(3) no
C6 N2 C7 . 116.9(3) no
N1 C1 C5 . 121.9(4) no
N1 C1 C6 . 113.8(3) no
C5 C1 C6 . 124.0(3) no
N1 C2 C3 . 122.1(3) no
C2 C3 C4 . 119.3(4) no
C3 C4 C5 . 118.6(3) no
C1 C5 C4 . 119.5(3) no
O1 C6 N2 . 128.7(4) no
O1 C6 C1 . 120.1(4) no
N2 C6 C1 . 111.2(3) no
N2 C7 C8 . 116.2(5) no
C7 C8 C7 . 137.6(7) no
H8 O2 H8 . 102(6) no
N1 C2 H1 . 118.92 no
C3 C2 H1 . 118.93 no
C2 C3 H2 . 120.35 no
C3 C4 H3 . 120.67 no
C5 C4 H3 . 120.73 no
C1 C5 H4 . 120.23 no
C4 C5 H4 . 120.24 no
N2 C7 H5 . 107.75 no
N2 C7 H6 . 107.89 no
C8 C7 H5 . 107.56 no
C8 C7 H6 . 107.86 no
H5 C7 H6 . 109.52 no
C7 C8 H7 . 101.99 no
C7 C8 H7 . 101.83 no
C7 C8 H7 . 101.83 no
C7 C8 H7 . 101.99 no
H7 C8 H7 . 110.44 no

loop_
_geom_bond_atom_site_label_1
_geom_bond_atom_site_label_2
_geom_bond_site_symmetry_1
_geom_bond_site_symmetry_2
_geom_bond_distance
_geom_bond_publ_flag
Ni N1 . . 1.911(3) yes
Ni N1 . 4_555 1.911(3) no
Ni N2 . . 1.862(3) yes
Ni N2 . . 1.862(3) no
O1 C6 . . 1.248(4) no
N1 C1 . . 1.355(4) no
N1 C2 . . 1.341(4) no
N2 C6 . . 1.326(5) yes
N2 C7 . . 1.468(5) yes
C1 C5 . . 1.366(5) no
C1 C6 . . 1.495(5) no
C2 C3 . . 1.380(5) no
C3 C4 . . 1.376(5) no
C4 C5 . . 1.387(6) no
C7 C8 . . 1.336(6) no
O2 H8 . . .87(4) no
O2 H8 . 4_554 .87(4) no
C2 H1 . . .950 no
C3 H2 . . .950 no
C4 H3 . . .950 no
C5 H4 . . .951 no
C7 H5 . . .951 no
C7 H6 . . .948 no
C8 H7 . . .944 no
C8 H7 . . .944 no

loop_
_geom_contact_atom_site_label_1
_geom_contact_atom_site_label_2
_geom_contact_distance
_geom_contact_site_symmetry_2
_geom_contact_publ_flag
Ni C5 3.515(4) 2_454 no
Ni C5 3.515(4) 3_656 no
O1 O2 2.886(4) 1_556 no
O1 C2 3.271(4) 2_555 no
O1 C3 3.444(5) 3_556 no
O1 C2 3.496(5) 3_656 no
O1 N1 3.541(4) 3_656 no
O2 C3 3.598(5) 2_554 no
O2 C3 3.598(5) 3_555 no
N1 C1 3.597(5) 3_656 no
C1 C1 3.282(7) 3_656 no
C1 C6 3.526(5) 3_656 no
C3 C6 3.475(6) 3_556 no
C4 C6 3.514(6) 3_556 no
Ni H4 3.197 2_454 no
Ni H4 3.197 3_656 no
O1 H8 2.01(4) 1_556 no
O1 H1 2.409 2_555 no
O1 H8 3.16(4) 4_555 no
O1 H2 3.223 3_555 no
O1 H2 3.223 3_556 no
O1 H7 3.305 2_565 no
O1 H6 3.498 3_666 no
O2 H7 2.856 2_564 no
O2 H7 2.856 3_565 no
O2 H2 2.921 2_554 no
O2 H2 2.921 3_555 no
O2 H3 3.016 1_564 no
O2 H3 3.016 4_565 no
O2 H1 3.368 2_554 no
O2 H1 3.368 3_555 no
O2 H5 3.444 2_564 no
O2 H5 3.444 3_565 no
O2 H6 3.528 2_464 no
O2 H6 3.528 3_665 no
N1 H4 3.284 2_454 no
N1 H4 3.598 3_656 no
N2 H3 3.342 3_556 no
C2 H4 3.283 2_454 no
C2 H7 3.327 1_545 no
C2 H8 3.44(5) 2_455 no
H2 H8 2.703 3_555 no
H2 H7 2.767 1_545 no
H2 H8 3.023 2_455 no
H2 H5 3.149 3_556 no
H2 H6 3.408 1_545 no
H2 H2 3.499 3_546 no
H2 H6 3.590 3_656 no
H3 H3 2.377 4_556 no
H3 H4 3.118 4_556 no
H3 H5 3.256 3_556 no
H3 H6 3.314 3_656 no
H3 H8 3.413 1_546 no
H4 H4 2.232 4_556 no
H5 H8 3.262 1_556 no
H5 H6 3.264 3_666 no
H6 H6 2.651 3_666 no
H6 H8 3.240 3_665 no
H7 H8 2.683 2_465 no
H7 H8 3.417 3_565 no

loop_
_geom_hbond_atom_site_label_D
_geom_hbond_atom_site_label_H
_geom_hbond_atom_site_label_A
_geom_hbond_site_symmetry_D
_geom_hbond_site_symmetry_H
_geom_hbond_distance_DH
_geom_hbond_distance_HA
_geom_hbond_distance_DA
_geom_hbond_angle_DHA
_geom_hbond_publ_flag
O2 H8 O1 1_556 1_556 0.87(4) 2.01(4) 2.886(4) 177(4) no

loop_
_geom_torsion_atom_site_label_1
_geom_torsion_atom_site_label_2
_geom_torsion_atom_site_label_3
_geom_torsion_atom_site_label_4
_geom_torsion
Ni N1 C1 C5 -178.1(3)
Ni N1 C1 C6 7.7(4)
Ni N1 C2 C3 -179.3(3)
Ni N1 C1 C5 -178.1(3)
Ni N1 C1 C6 7.7(4)
Ni N1 C2 C3 -179.3(3)
Ni N2 C6 O1 168.6(4)
Ni N2 C6 C1 -14.7(5)
Ni N2 C7 C8 12.6(7)
Ni N2 C6 O1 168.6(4)
Ni N2 C6 C1 -14.7(5)
Ni N2 C7 C8 12.6(7)
O1 C6 N2 C7 -2.5(7)
O1 C6 C1 N1 -178.8(4)
O1 C6 C1 C5 7.2(6)
N1 Ni N1 C1 155.9(3)
N1 Ni N1 C2 -28.0(3)
N1 Ni N2 C6 15.5(3)
N1 Ni N2 C7 -174.3(4)
N1 Ni N2 C6 -87.9(7)
N1 Ni N2 C7 82.2(7)
N1 C1 C5 C4 -2.7(6)
N1 C1 C6 N2 4.1(5)
N1 C2 C3 C4 -1.1(6)
N2 Ni N1 C1 -12.3(2)
N2 Ni N1 C2 163.8(3)
N2 Ni N1 C1 -102.2(7)
N2 Ni N1 C2 73.9(7)
N2 Ni N2 C6 -176.5(4)
N2 Ni N2 C7 -6.4(3)
N2 C6 C1 C5 -169.9(4)
N2 C7 C8 C7 -6.3(4)
C1 N1 C2 C3 -3.4(5)
C1 C5 C4 C3 -1.8(6)
C1 C6 N2 C7 174.3(4)
C2 N1 C1 C5 5.3(5)
C2 N1 C1 C6 -168.9(3)
C2 C3 C4 C5 3.6(6)
C4 C5 C1 C6 170.8(4)
C6 N2 C7 C8 -177.3(4)
